data_4302542
loop_
_publ_author_name
'Jean-Claude G. B\"unzli'
'Nail M. Shavaleev'
'Rosario Scopelliti'
'Fr\'ed\'eric Gumy'

_publ_contact_author_address
;Ecole polytechnique f\'ed\'erale de Lausanne
Institut des sciences et ing\'enierie chimiques
EPFL SB ISIC LCSL
BCH 1402 (B\^at. BCH)
CH-1015 Lausanne
Switzerland
;
_publ_contact_author_email jean-claude.bunzli@epfl.ch
_publ_contact_author_fax '+41 21 693 98 25'
_publ_contact_author_name 'Jean-Claude B\"unzli'
_publ_contact_author_phone '+41 21 693 98 21'
_publ_section_title
;
Benzothiazole- and Benzoxazole-Substituted Pyridine-2-Carboxylates as
Efficient Sensitizers of Europium Luminescence
;
_journal_name_full 'Inorganic Chemistry'
_journal_page_first 6178
_journal_page_last 6191
_journal_paper_doi 10.1021/ic9005136
_journal_volume 48
_journal_year 2009
_chemical_formula_moiety 'C39 H25 Gd N6 O8 S3, C2 H6 O, H2 O'
_chemical_formula_sum 'C41 H33 Gd N6 O10 S3'
_chemical_formula_weight 1023.16
_chemical_name_systematic
; 
 ? 
;
_space_group_IT_number 2
_symmetry_cell_setting triclinic
_symmetry_space_group_name_Hall '-P 1'
_symmetry_space_group_name_H-M 'P -1'
_atom_sites_solution_hydrogens geom
_atom_sites_solution_primary direct
_atom_sites_solution_secondary difmap
_audit_creation_method SHELXL-97
_cell_angle_alpha 117.950(15)
_cell_angle_beta 91.869(11)
_cell_angle_gamma 112.461(15)
_cell_formula_units_Z 2
_cell_length_a 12.1389(18)
_cell_length_b 14.609(2)
_cell_length_c 14.7884(19)
_cell_measurement_reflns_used 1701
_cell_measurement_temperature 140(2)
_cell_measurement_theta_max 27.5682
_cell_measurement_theta_min 2.7377
_cell_volume 2067.7(7)
_computing_cell_refinement
; 
CrysAlis RED, Oxford Diffraction Ltd., 
Version 1.171.32.24 (release 21-04-2008 CrysAlis171 .NET) 
(compiled Apr 21 2008,18:23:10) 
;
_computing_data_collection
; 
CrysAlis CCD, Oxford Diffraction Ltd., 
Version 1.171.32.24 (release 21-04-2008 CrysAlis171 .NET) 
(compiled Apr 21 2008,18:23:10) 
;
_computing_data_reduction
; 
CrysAlis RED, Oxford Diffraction Ltd., 
Version 1.171.32.24 (release 21-04-2008 CrysAlis171 .NET) 
(compiled Apr 21 2008,18:23:10) 
;
_computing_molecular_graphics 'Bruker SHELXTL'
_computing_publication_material 'Bruker SHELXTL'
_computing_structure_refinement 'SHELXL-97 (Sheldrick, 1997)'
_computing_structure_solution 'SHELXS-97 (Sheldrick, 1990)'
_diffrn_ambient_temperature 140(2)
_diffrn_detector_area_resol_mean 8.2812
_diffrn_measured_fraction_theta_full 0.992
_diffrn_measured_fraction_theta_max 0.992
_diffrn_measurement_device_type 'Oxford Diffraction, KM4/Sapphire CCD'
_diffrn_measurement_method 'phi and omega scans'
_diffrn_radiation_monochromator graphite
_diffrn_radiation_source 'fine-focus sealed tube'
_diffrn_radiation_type MoK\a
_diffrn_radiation_wavelength 0.71073
_diffrn_reflns_av_R_equivalents 0.0000
_diffrn_reflns_av_sigmaI/netI 0.6483
_diffrn_reflns_limit_h_max 14
_diffrn_reflns_limit_h_min -14
_diffrn_reflns_limit_k_max 17
_diffrn_reflns_limit_k_min -18
_diffrn_reflns_limit_l_max 18
_diffrn_reflns_limit_l_min -18
_diffrn_reflns_number 8082
_diffrn_reflns_theta_full 26.02
_diffrn_reflns_theta_max 26.02
_diffrn_reflns_theta_min 2.76
_exptl_absorpt_coefficient_mu 1.821
_exptl_absorpt_correction_T_max 1.00000
_exptl_absorpt_correction_T_min 0.87190
_exptl_absorpt_correction_type multi-scan
_exptl_absorpt_process_details
; 
CrysAlis RED, Oxford Diffraction Ltd., 
Version 1.171.32.24 (release 21-04-2008 CrysAlis171 .NET) 
(compiled Apr 21 2008,18:23:10) 
Empirical absorption correction using spherical harmonics, 
 implemented in SCALE3 ABSPACK scaling algorithm. 
;
_exptl_crystal_colour colourless
_exptl_crystal_density_diffrn 1.643
_exptl_crystal_density_method 'not measured'
_exptl_crystal_description irregular
_exptl_crystal_F_000 1026
_exptl_crystal_size_max 0.15
_exptl_crystal_size_mid 0.14
_exptl_crystal_size_min 0.12
_refine_diff_density_max 0.985
_refine_diff_density_min -1.065
_refine_diff_density_rms 0.203
_refine_ls_extinction_method none
_refine_ls_goodness_of_fit_ref 0.758
_refine_ls_hydrogen_treatment riding
_refine_ls_matrix_type full
_refine_ls_number_parameters 569
_refine_ls_number_reflns 8082
_refine_ls_number_restraints 357
_refine_ls_restrained_S_all 0.747
_refine_ls_R_factor_all 0.2859
_refine_ls_R_factor_gt 0.0828
_refine_ls_shift/su_max 0.001
_refine_ls_shift/su_mean 0.000
_refine_ls_structure_factor_coef Fsqd
_refine_ls_weighting_details 'calc w=1/[\s^2^(Fo^2^)+(0.0037P)^2^+0.0000P] where P=(Fo^2^+2Fc^2^)/3'
_refine_ls_weighting_scheme calc
_refine_ls_wR_factor_gt 0.0816
_refine_ls_wR_factor_ref 0.1157
_reflns_number_gt 2312
_reflns_number_total 8082
_reflns_threshold_expression >2sigma(I)
_cod_data_source_file ic9005136_si_001_11.cif
_cod_data_source_block '[Gd(LS)3(H2O)2)]'
_cod_depositor_comments
;
The following automatic conversions were performed:
'_symmetry_cell_setting' value 'Triclinic' changed to 'triclinic'
according to '/home/saulius/struct/CIF-dictionaries/cif_core.dic'
dictionary named 'cif_core.dic' version 2.4.1 from 2010-06-29.

Automatic conversion script
Id: cif_fix_enum 1527 2010-12-29 10:47:43Z saulius 
;
_cod_original_cell_volume 2067.7(5)
_cod_database_code 4302542

loop_
_symmetry_equiv_pos_as_xyz
'x, y, z'
'-x, -y, -z'

loop_
_atom_site_label
_atom_site_type_symbol
_atom_site_fract_x
_atom_site_fract_y
_atom_site_fract_z
_atom_site_U_iso_or_equiv
_atom_site_adp_type
_atom_site_occupancy
_atom_site_symmetry_multiplicity
_atom_site_calc_flag
_atom_site_refinement_flags
_atom_site_disorder_assembly
_atom_site_disorder_group
Gd1 Gd 0.28851(9) 0.15877(8) 0.39519(7) 0.0229(2) Uani 1 1 d . . .
S1 S 0.6288(4) 0.1575(4) 0.6125(4) 0.0358(14) Uani 1 1 d . . .
S2 S -0.0511(4) 0.1353(4) 0.1551(3) 0.0334(13) Uani 1 1 d . . .
S3 S 0.0405(4) -0.3194(4) 0.2153(3) 0.0427(13) Uani 1 1 d . . .
O1 O 0.1234(8) 0.1623(8) 0.4734(7) 0.029(3) Uani 1 1 d U . .
O2 O 0.0101(9) 0.1458(8) 0.5826(7) 0.032(3) Uani 1 1 d U . .
O3 O 0.4167(8) 0.3485(8) 0.5379(7) 0.028(3) Uani 1 1 d U . .
O4 O 0.4656(9) 0.5363(9) 0.6406(8) 0.034(3) Uani 1 1 d U . .
O5 O 0.3168(9) 0.0144(8) 0.2520(7) 0.043(3) Uani 1 1 d U . .
O6 O 0.4107(9) 0.0321(9) 0.1286(7) 0.047(3) Uani 1 1 d U . .
O7 O 0.4132(9) 0.2381(8) 0.3011(7) 0.029(3) Uani 1 1 d D . .
H7A H 0.446(11) 0.319(3) 0.319(7) 0.043 Uiso 1 1 d D . .
H7B H 0.416(11) 0.196(7) 0.227(3) 0.043 Uiso 1 1 d D . .
O8 O 0.1727(8) -0.0357(7) 0.3564(8) 0.025(3) Uani 1 1 d D . .
H8A H 0.206(8) -0.090(6) 0.319(8) 0.038 Uiso 1 1 d D . .
H8B H 0.091(4) -0.083(7) 0.355(9) 0.038 Uiso 1 1 d D . .
N1 N 0.3010(10) 0.1484(9) 0.5656(9) 0.026(3) Uani 1 1 d U . .
N2 N 0.4876(11) 0.1562(10) 0.4712(9) 0.030(3) Uani 1 1 d U . .
N3 N 0.2410(10) 0.3181(10) 0.4006(9) 0.023(3) Uani 1 1 d U . .
N4 N 0.1069(10) 0.0963(10) 0.2359(9) 0.025(3) Uani 1 1 d U . .
N5 N 0.2421(10) -0.2138(10) 0.1447(8) 0.025(3) Uani 1 1 d U . .
N6 N 0.0755(10) -0.4985(10) 0.1016(9) 0.027(3) Uani 1 1 d U . .
C1 C 0.1007(15) 0.1476(12) 0.5499(12) 0.032(3) Uani 1 1 d U . .
C2 C 0.2058(14) 0.1445(12) 0.6076(12) 0.032(3) Uani 1 1 d U . .
C3 C 0.1925(13) 0.1285(12) 0.6911(11) 0.035(4) Uani 1 1 d U . .
H3 H 0.1225 0.1229 0.7164 0.042 Uiso 1 1 calc R . .
C4 C 0.2881(14) 0.1209(13) 0.7369(12) 0.046(4) Uani 1 1 d U . .
H4 H 0.2847 0.1121 0.7953 0.055 Uiso 1 1 calc R . .
C5 C 0.3875(14) 0.1265(12) 0.6945(12) 0.040(4) Uani 1 1 d U . .
H5 H 0.4514 0.1208 0.7243 0.048 Uiso 1 1 calc R . .
C6 C 0.3952(14) 0.1408(12) 0.6070(11) 0.030(3) Uani 1 1 d U . .
C7 C 0.4984(13) 0.1530(12) 0.5597(12) 0.027(3) Uani 1 1 d U . .
C8 C 0.6864(14) 0.1694(13) 0.5107(11) 0.031(3) Uani 1 1 d U . .
C9 C 0.8012(14) 0.1790(12) 0.4934(12) 0.039(4) Uani 1 1 d U . .
H9 H 0.8573 0.1805 0.5390 0.046 Uiso 1 1 calc R . .
C10 C 0.8286(14) 0.1859(14) 0.4091(13) 0.043(4) Uani 1 1 d U . .
H10 H 0.9060 0.1948 0.3979 0.052 Uiso 1 1 calc R . .
C11 C 0.7479(14) 0.1806(13) 0.3402(12) 0.043(4) Uani 1 1 d U . .
H11 H 0.7683 0.1799 0.2799 0.051 Uiso 1 1 calc R . .
C12 C 0.6348(13) 0.1759(12) 0.3575(11) 0.036(3) Uani 1 1 d U . .
H12 H 0.5815 0.1772 0.3120 0.043 Uiso 1 1 calc R . .
C13 C 0.6024(14) 0.1692(12) 0.4461(12) 0.033(3) Uani 1 1 d U . .
C14 C 0.4061(14) 0.4424(15) 0.5615(12) 0.024(3) Uani 1 1 d U . .
C15 C 0.3100(13) 0.4284(14) 0.4815(11) 0.025(3) Uani 1 1 d U . .
C16 C 0.2929(13) 0.5205(13) 0.4903(12) 0.031(4) Uani 1 1 d U . .
H16 H 0.3418 0.5957 0.5466 0.037 Uiso 1 1 calc R . .
C17 C 0.2045(14) 0.4992(14) 0.4159(12) 0.040(4) Uani 1 1 d U . .
H17 H 0.1914 0.5597 0.4203 0.048 Uiso 1 1 calc R . .
C18 C 0.1324(13) 0.3853(12) 0.3318(11) 0.029(3) Uani 1 1 d U . .
H18 H 0.0698 0.3692 0.2807 0.035 Uiso 1 1 calc R . .
C19 C 0.1551(13) 0.2967(13) 0.3253(12) 0.025(3) Uani 1 1 d U . .
C20 C 0.0791(13) 0.1771(13) 0.2459(11) 0.019(3) Uani 1 1 d U . .
C21 C -0.0755(13) -0.0073(14) 0.1025(11) 0.026(3) Uani 1 1 d U . .
C22 C -0.1767(14) -0.1014(14) 0.0228(12) 0.039(4) Uani 1 1 d U . .
H22 H -0.2380 -0.0940 -0.0084 0.047 Uiso 1 1 calc R . .
C23 C -0.1812(14) -0.2122(15) -0.0090(12) 0.045(4) Uani 1 1 d U . .
H23 H -0.2476 -0.2796 -0.0623 0.054 Uiso 1 1 calc R . .
C24 C -0.0874(13) -0.2200(15) 0.0390(11) 0.043(4) Uani 1 1 d U . .
H24 H -0.0908 -0.2924 0.0161 0.051 Uiso 1 1 calc R . .
C25 C 0.0080(14) -0.1244(14) 0.1180(11) 0.035(4) Uani 1 1 d U . .
H25 H 0.0702 -0.1307 0.1494 0.041 Uiso 1 1 calc R . .
C26 C 0.0138(14) -0.0120(15) 0.1541(12) 0.025(3) Uani 1 1 d U . .
C27 C 0.3537(14) -0.0274(14) 0.1692(12) 0.034(4) Uani 1 1 d U . .
C28 C 0.3354(13) -0.1488(13) 0.1213(11) 0.026(3) Uani 1 1 d U . .
C29 C 0.4020(14) -0.1916(13) 0.0550(11) 0.027(4) Uani 1 1 d U . .
H29 H 0.4630 -0.1449 0.0379 0.032 Uiso 1 1 calc R . .
C30 C 0.3756(14) -0.3080(13) 0.0137(11) 0.032(4) Uani 1 1 d U . .
H30 H 0.4217 -0.3386 -0.0293 0.039 Uiso 1 1 calc R . .
C31 C 0.2829(13) -0.3769(13) 0.0362(10) 0.034(4) Uani 1 1 d U . .
H31 H 0.2637 -0.4545 0.0085 0.041 Uiso 1 1 calc R . .
C32 C 0.2158(13) -0.3240(13) 0.1047(11) 0.029(3) Uani 1 1 d U . .
C33 C 0.1121(13) -0.3930(13) 0.1311(11) 0.025(3) Uani 1 1 d U . .
C34 C -0.0238(14) -0.5332(13) 0.1446(12) 0.032(3) Uani 1 1 d U . .
C35 C -0.0844(12) -0.6432(13) 0.1280(11) 0.030(3) Uani 1 1 d U . .
H35 H -0.0619 -0.7005 0.0851 0.036 Uiso 1 1 calc R . .
C36 C -0.1822(14) -0.6686(13) 0.1771(12) 0.036(4) Uani 1 1 d U . .
H36 H -0.2255 -0.7424 0.1664 0.044 Uiso 1 1 calc R . .
C37 C -0.2100(14) -0.5780(13) 0.2419(12) 0.042(4) Uani 1 1 d U . .
H37 H -0.2730 -0.5929 0.2748 0.051 Uiso 1 1 calc R . .
C38 C -0.1495(15) -0.4693(14) 0.2591(13) 0.056(4) Uani 1 1 d U . .
H38 H -0.1703 -0.4108 0.3023 0.068 Uiso 1 1 calc R . .
C39 C -0.0536(14) -0.4483(14) 0.2090(13) 0.044(4) Uani 1 1 d U . .
O9 O 0.5227(10) 0.5692(10) 0.8410(9) 0.079(4) Uani 1 1 d U . .
H9A H 0.5613 0.5803 0.7998 0.118 Uiso 1 1 calc R . .
C40 C 0.6142(17) 0.4486(17) 0.7875(16) 0.107(8) Uani 1 1 d U . .
H40A H 0.5884 0.4256 0.7149 0.161 Uiso 1 1 calc R . .
H40B H 0.6244 0.3878 0.7900 0.161 Uiso 1 1 calc R . .
H40C H 0.6912 0.5180 0.8217 0.161 Uiso 1 1 calc R . .
C41 C 0.5220(19) 0.4702(18) 0.8412(16) 0.096(7) Uani 1 1 d U . .
H41A H 0.5430 0.4875 0.9131 0.115 Uiso 1 1 calc R . .
H41B H 0.4416 0.4036 0.8038 0.115 Uiso 1 1 calc R . .
O10 O 0.3524(16) -0.0442(13) -0.0792(12) 0.115(5) Uani 1 1 d D . .
H10A H 0.364(18) -0.076(16) -0.035(12) 0.172 Uiso 1 1 d D . .
H10B H 0.380(19) -0.086(16) -0.142(9) 0.172 Uiso 1 1 d D . .

loop_
_atom_site_aniso_label
_atom_site_aniso_U_11
_atom_site_aniso_U_22
_atom_site_aniso_U_33
_atom_site_aniso_U_23
_atom_site_aniso_U_13
_atom_site_aniso_U_12
Gd1 0.0254(5) 0.0249(5) 0.0211(5) 0.0125(5) 0.0121(4) 0.0125(5)
S1 0.033(3) 0.051(4) 0.038(3) 0.028(3) 0.014(3) 0.024(3)
S2 0.030(3) 0.031(3) 0.037(3) 0.019(3) 0.009(3) 0.011(3)
S3 0.047(3) 0.038(3) 0.044(3) 0.020(3) 0.026(3) 0.021(3)
O1 0.029(6) 0.036(6) 0.047(6) 0.034(5) 0.021(5) 0.020(5)
O2 0.016(5) 0.038(6) 0.042(6) 0.029(5) 0.009(5) 0.001(5)
O3 0.025(6) 0.041(6) 0.016(5) 0.018(5) 0.009(5) 0.010(5)
O4 0.037(7) 0.021(7) 0.034(7) 0.020(6) 0.000(6) -0.002(6)
O5 0.040(6) 0.046(6) 0.026(6) 0.020(6) 0.011(5) 0.003(5)
O6 0.049(7) 0.049(8) 0.030(7) 0.015(6) 0.018(6) 0.016(6)
O7 0.038(7) 0.026(7) 0.032(7) 0.017(6) 0.021(6) 0.020(7)
O8 0.010(6) 0.045(8) 0.036(7) 0.026(7) 0.013(6) 0.020(6)
N1 0.024(6) 0.032(5) 0.033(6) 0.020(5) 0.016(5) 0.018(5)
N2 0.039(6) 0.031(6) 0.038(6) 0.020(5) 0.025(5) 0.027(5)
N3 0.016(6) 0.032(6) 0.017(6) 0.013(5) 0.010(5) 0.005(5)
N4 0.024(6) 0.031(6) 0.026(6) 0.017(5) 0.018(5) 0.014(5)
N5 0.039(6) 0.024(6) 0.019(5) 0.015(5) 0.010(5) 0.016(5)
N6 0.028(6) 0.026(6) 0.030(6) 0.018(5) -0.004(5) 0.009(6)
C1 0.035(7) 0.025(6) 0.043(7) 0.022(5) 0.018(6) 0.015(6)
C2 0.025(6) 0.034(6) 0.037(6) 0.021(5) 0.016(5) 0.008(5)
C3 0.026(7) 0.050(7) 0.028(7) 0.024(6) 0.011(6) 0.012(6)
C4 0.038(8) 0.058(7) 0.039(7) 0.029(6) 0.022(6) 0.013(7)
C5 0.038(7) 0.046(7) 0.042(7) 0.024(6) 0.026(6) 0.020(6)
C6 0.033(6) 0.035(6) 0.035(6) 0.020(5) 0.015(5) 0.025(5)
C7 0.025(6) 0.033(6) 0.036(7) 0.022(6) 0.019(6) 0.020(6)
C8 0.039(7) 0.049(6) 0.033(7) 0.030(6) 0.029(6) 0.035(6)
C9 0.041(7) 0.058(7) 0.040(7) 0.033(6) 0.016(6) 0.035(6)
C10 0.041(8) 0.065(7) 0.040(7) 0.032(6) 0.028(7) 0.030(6)
C11 0.039(7) 0.066(7) 0.042(7) 0.033(6) 0.030(6) 0.033(6)
C12 0.043(7) 0.053(7) 0.041(7) 0.038(6) 0.022(6) 0.030(6)
C13 0.044(6) 0.041(6) 0.037(6) 0.029(5) 0.030(5) 0.027(5)
C14 0.023(6) 0.031(6) 0.021(5) 0.017(5) 0.016(5) 0.008(5)
C15 0.021(6) 0.032(6) 0.022(6) 0.016(5) 0.018(5) 0.011(5)
C16 0.031(7) 0.023(6) 0.032(7) 0.013(6) 0.005(6) 0.007(6)
C17 0.037(8) 0.032(7) 0.041(8) 0.011(6) 0.007(6) 0.016(6)
C18 0.028(7) 0.033(7) 0.034(7) 0.018(6) 0.005(6) 0.023(6)
C19 0.027(6) 0.027(6) 0.028(6) 0.019(5) 0.011(5) 0.012(5)
C20 0.021(6) 0.024(7) 0.027(6) 0.022(5) 0.011(6) 0.012(6)
C21 0.026(7) 0.051(8) 0.014(7) 0.021(6) 0.011(6) 0.025(6)
C22 0.027(7) 0.060(8) 0.024(7) 0.018(7) 0.008(6) 0.018(7)
C23 0.027(7) 0.062(8) 0.024(7) 0.014(7) 0.006(6) 0.010(7)
C24 0.029(8) 0.063(8) 0.023(7) 0.018(6) 0.003(6) 0.015(7)
C25 0.034(7) 0.055(8) 0.017(7) 0.020(6) 0.012(6) 0.021(7)
C26 0.028(6) 0.044(7) 0.020(6) 0.021(5) 0.016(5) 0.024(6)
C27 0.032(6) 0.039(7) 0.023(6) 0.015(6) 0.013(6) 0.011(6)
C28 0.035(6) 0.031(6) 0.018(6) 0.015(5) 0.010(5) 0.018(5)
C29 0.039(7) 0.028(7) 0.013(6) 0.007(6) 0.019(5) 0.018(6)
C30 0.041(7) 0.039(7) 0.015(6) 0.008(6) 0.017(6) 0.025(7)
C31 0.049(8) 0.030(7) 0.020(6) 0.008(6) -0.002(6) 0.022(6)
C32 0.038(6) 0.029(6) 0.019(6) 0.011(5) 0.003(5) 0.016(6)
C33 0.032(7) 0.027(7) 0.018(6) 0.012(6) 0.000(5) 0.017(6)
C34 0.027(6) 0.025(6) 0.045(6) 0.016(5) 0.004(5) 0.017(5)
C35 0.026(7) 0.029(7) 0.051(7) 0.027(6) 0.005(6) 0.018(6)
C36 0.039(7) 0.025(7) 0.054(8) 0.027(6) 0.008(6) 0.015(6)
C37 0.040(7) 0.026(7) 0.052(8) 0.022(7) 0.021(6) 0.003(7)
C38 0.045(8) 0.038(7) 0.058(8) 0.015(7) 0.018(7) 0.005(7)
C39 0.033(7) 0.032(7) 0.053(8) 0.016(6) 0.013(6) 0.010(6)
O9 0.097(9) 0.076(10) 0.072(9) 0.028(8) 0.024(8) 0.059(9)
C40 0.120(17) 0.082(14) 0.102(16) 0.037(13) -0.025(14) 0.047(13)
C41 0.104(14) 0.087(12) 0.092(13) 0.027(12) 0.007(11) 0.066(12)
O10 0.148(14) 0.117(15) 0.113(14) 0.075(13) 0.062(13) 0.068(12)

loop_
_atom_type_symbol
_atom_type_description
_atom_type_scat_dispersion_real
_atom_type_scat_dispersion_imag
_atom_type_scat_source
C C 0.0033 0.0016 'International Tables Vol C Tables 4.2.6.8 and 6.1.1.4'
H H 0.0000 0.0000 'International Tables Vol C Tables 4.2.6.8 and 6.1.1.4'
N N 0.0061 0.0033 'International Tables Vol C Tables 4.2.6.8 and 6.1.1.4'
O O 0.0106 0.0060 'International Tables Vol C Tables 4.2.6.8 and 6.1.1.4'
S S 0.1246 0.1234 'International Tables Vol C Tables 4.2.6.8 and 6.1.1.4'
Gd Gd -0.1653 3.9035 'International Tables Vol C Tables 4.2.6.8 and 6.1.1.4'

loop_
_geom_angle_atom_site_label_1
_geom_angle_atom_site_label_2
_geom_angle_atom_site_label_3
_geom_angle
_geom_angle_site_symmetry_1
_geom_angle_site_symmetry_3
_geom_angle_publ_flag
O5 Gd1 O1 134.1(3) . . ?
O5 Gd1 O3 136.0(3) . . ?
O1 Gd1 O3 89.1(3) . . ?
O5 Gd1 O8 63.7(3) . . ?
O1 Gd1 O8 75.3(3) . . ?
O3 Gd1 O8 141.3(3) . . ?
O5 Gd1 O7 69.5(3) . . ?
O1 Gd1 O7 141.6(3) . . ?
O3 Gd1 O7 80.3(3) . . ?
O8 Gd1 O7 132.6(3) . . ?
O5 Gd1 N3 128.0(3) . . ?
O1 Gd1 N3 71.4(3) . . ?
O3 Gd1 N3 64.8(3) . . ?
O8 Gd1 N3 136.9(3) . . ?
O7 Gd1 N3 70.6(3) . . ?
O5 Gd1 N1 114.3(3) . . ?
O1 Gd1 N1 64.1(3) . . ?
O3 Gd1 N1 72.9(3) . . ?
O8 Gd1 N1 68.4(3) . . ?
O7 Gd1 N1 142.8(3) . . ?
N3 Gd1 N1 117.7(3) . . ?
O5 Gd1 N2 74.0(3) . . ?
O1 Gd1 N2 125.8(3) . . ?
O3 Gd1 N2 72.8(3) . . ?
O8 Gd1 N2 87.7(3) . . ?
O7 Gd1 N2 86.2(3) . . ?
N3 Gd1 N2 134.2(4) . . ?
N1 Gd1 N2 61.7(3) . . ?
O5 Gd1 N4 79.6(3) . . ?
O1 Gd1 N4 76.7(3) . . ?
O3 Gd1 N4 126.7(3) . . ?
O8 Gd1 N4 84.5(3) . . ?
O7 Gd1 N4 80.5(3) . . ?
N3 Gd1 N4 61.9(4) . . ?
N1 Gd1 N4 136.4(3) . . ?
N2 Gd1 N4 153.3(3) . . ?
C7 S1 C8 87.4(7) . . ?
C20 S2 C21 87.6(7) . . ?
C33 S3 C39 87.8(8) . . ?
C1 O1 Gd1 128.7(10) . . ?
C14 O3 Gd1 126.6(10) . . ?
C27 O5 Gd1 155.5(10) . . ?
Gd1 O7 H7A 126(6) . . ?
Gd1 O7 H7B 128(6) . . ?
H7A O7 H7B 103(3) . . ?
Gd1 O8 H8A 117(6) . . ?
Gd1 O8 H8B 137(6) . . ?
H8A O8 H8B 105(3) . . ?
C2 N1 C6 120.7(13) . . ?
C2 N1 Gd1 116.5(10) . . ?
C6 N1 Gd1 122.6(9) . . ?
C7 N2 C13 104.6(12) . . ?
C7 N2 Gd1 120.1(10) . . ?
C13 N2 Gd1 135.0(9) . . ?
C19 N3 C15 119.3(14) . . ?
C19 N3 Gd1 122.7(11) . . ?
C15 N3 Gd1 118.0(9) . . ?
C20 N4 C26 108.8(13) . . ?
C20 N4 Gd1 116.2(10) . . ?
C26 N4 Gd1 133.2(9) . . ?
C32 N5 C28 118.6(13) . . ?
C33 N6 C34 109.3(14) . . ?
O2 C1 O1 124.5(16) . . ?
O2 C1 C2 121.2(14) . . ?
O1 C1 C2 114.0(14) . . ?
N1 C2 C3 124.0(15) . . ?
N1 C2 C1 116.0(13) . . ?
C3 C2 C1 119.7(14) . . ?
C2 C3 C4 117.2(15) . . ?
C2 C3 H3 121.4 . . ?
C4 C3 H3 121.4 . . ?
C5 C4 C3 118.8(15) . . ?
C5 C4 H4 120.6 . . ?
C3 C4 H4 120.6 . . ?
C4 C5 C6 121.5(15) . . ?
C4 C5 H5 119.2 . . ?
C6 C5 H5 119.2 . . ?
N1 C6 C5 117.7(14) . . ?
N1 C6 C7 116.6(13) . . ?
C5 C6 C7 125.6(15) . . ?
N2 C7 C6 118.4(14) . . ?
N2 C7 S1 120.6(12) . . ?
C6 C7 S1 121.0(11) . . ?
C13 C8 C9 122.3(13) . . ?
C13 C8 S1 110.7(11) . . ?
C9 C8 S1 127.0(12) . . ?
C10 C9 C8 118.2(14) . . ?
C10 C9 H9 120.9 . . ?
C8 C9 H9 120.9 . . ?
C9 C10 C11 122.2(15) . . ?
C9 C10 H10 118.9 . . ?
C11 C10 H10 118.9 . . ?
C10 C11 C12 121.1(15) . . ?
C10 C11 H11 119.5 . . ?
C12 C11 H11 119.5 . . ?
C11 C12 C13 118.4(14) . . ?
C11 C12 H12 120.8 . . ?
C13 C12 H12 120.8 . . ?
C8 C13 C12 117.6(14) . . ?
C8 C13 N2 116.7(13) . . ?
C12 C13 N2 125.6(14) . . ?
O4 C14 O3 125.1(16) . . ?
O4 C14 C15 119.2(16) . . ?
O3 C14 C15 115.7(15) . . ?
N3 C15 C16 122.2(14) . . ?
N3 C15 C14 114.5(15) . . ?
C16 C15 C14 123.2(16) . . ?
C17 C16 C15 118.8(16) . . ?
C17 C16 H16 120.6 . . ?
C15 C16 H16 120.6 . . ?
C16 C17 C18 119.4(17) . . ?
C16 C17 H17 120.3 . . ?
C18 C17 H17 120.3 . . ?
C19 C18 C17 119.5(15) . . ?
C19 C18 H18 120.2 . . ?
C17 C18 H18 120.2 . . ?
N3 C19 C18 120.6(15) . . ?
N3 C19 C20 116.6(14) . . ?
C18 C19 C20 122.4(14) . . ?
N4 C20 C19 121.5(14) . . ?
N4 C20 S2 117.1(12) . . ?
C19 C20 S2 121.3(12) . . ?
C26 C21 C22 125.5(16) . . ?
C26 C21 S2 110.9(13) . . ?
C22 C21 S2 123.5(12) . . ?
C21 C22 C23 115.3(15) . . ?
C21 C22 H22 122.4 . . ?
C23 C22 H22 122.4 . . ?
C24 C23 C22 120.8(16) . . ?
C24 C23 H23 119.6 . . ?
C22 C23 H23 119.6 . . ?
C25 C24 C23 120.9(17) . . ?
C25 C24 H24 119.6 . . ?
C23 C24 H24 119.6 . . ?
C24 C25 C26 119.9(16) . . ?
C24 C25 H25 120.1 . . ?
C26 C25 H25 120.1 . . ?
C21 C26 N4 115.4(15) . . ?
C21 C26 C25 117.6(16) . . ?
N4 C26 C25 127.0(14) . . ?
O5 C27 O6 123.0(15) . . ?
O5 C27 C28 117.9(14) . . ?
O6 C27 C28 119.1(15) . . ?
N5 C28 C29 123.6(15) . . ?
N5 C28 C27 113.3(14) . . ?
C29 C28 C27 123.0(14) . . ?
C28 C29 C30 117.9(14) . . ?
C28 C29 H29 121.1 . . ?
C30 C29 H29 121.1 . . ?
C31 C30 C29 120.5(15) . . ?
C31 C30 H30 119.7 . . ?
C29 C30 H30 119.7 . . ?
C30 C31 C32 117.2(14) . . ?
C30 C31 H31 121.4 . . ?
C32 C31 H31 121.4 . . ?
N5 C32 C31 122.1(13) . . ?
N5 C32 C33 117.2(14) . . ?
C31 C32 C33 120.7(14) . . ?
N6 C33 C32 125.9(15) . . ?
N6 C33 S3 117.8(12) . . ?
C32 C33 S3 116.2(11) . . ?
C39 C34 C35 120.7(16) . . ?
C39 C34 N6 115.2(15) . . ?
C35 C34 N6 124.0(15) . . ?
C34 C35 C36 119.5(15) . . ?
C34 C35 H35 120.3 . . ?
C36 C35 H35 120.3 . . ?
C37 C36 C35 117.4(15) . . ?
C37 C36 H36 121.3 . . ?
C35 C36 H36 121.3 . . ?
C38 C37 C36 123.1(16) . . ?
C38 C37 H37 118.4 . . ?
C36 C37 H37 118.4 . . ?
C37 C38 C39 117.5(17) . . ?
C37 C38 H38 121.3 . . ?
C39 C38 H38 121.3 . . ?
C34 C39 C38 121.7(17) . . ?
C34 C39 S3 109.8(13) . . ?
C38 C39 S3 128.4(14) . . ?
C41 O9 H9A 109.5 . . ?
C41 C40 H40A 109.5 . . ?
C41 C40 H40B 109.5 . . ?
H40A C40 H40B 109.5 . . ?
C41 C40 H40C 109.5 . . ?
H40A C40 H40C 109.5 . . ?
H40B C40 H40C 109.5 . . ?
C40 C41 O9 104.6(18) . . ?
C40 C41 H41A 110.8 . . ?
O9 C41 H41A 110.8 . . ?
C40 C41 H41B 110.8 . . ?
O9 C41 H41B 110.8 . . ?
H41A C41 H41B 108.9 . . ?
H10A O10 H10B 102(3) . . ?

loop_
_geom_bond_atom_site_label_1
_geom_bond_atom_site_label_2
_geom_bond_distance
_geom_bond_site_symmetry_2
_geom_bond_publ_flag
Gd1 O5 2.338(10) . ?
Gd1 O1 2.352(9) . ?
Gd1 O3 2.359(9) . ?
Gd1 O8 2.397(8) . ?
Gd1 O7 2.424(8) . ?
Gd1 N3 2.572(11) . ?
Gd1 N1 2.597(11) . ?
Gd1 N2 2.652(12) . ?
Gd1 N4 2.712(11) . ?
S1 C7 1.705(15) . ?
S1 C8 1.734(13) . ?
S2 C20 1.739(14) . ?
S2 C21 1.740(15) . ?
S3 C33 1.729(15) . ?
S3 C39 1.745(16) . ?
O1 C1 1.267(15) . ?
O2 C1 1.212(15) . ?
O3 C14 1.308(16) . ?
O4 C14 1.207(15) . ?
O5 C27 1.271(15) . ?
O6 C27 1.285(14) . ?
O7 H7A 0.98(2) . ?
O7 H7B 0.99(2) . ?
O8 H8A 0.98(2) . ?
O8 H8B 0.97(2) . ?
N1 C2 1.324(15) . ?
N1 C6 1.346(15) . ?
N2 C7 1.336(15) . ?
N2 C13 1.420(16) . ?
N3 C19 1.332(15) . ?
N3 C15 1.351(15) . ?
N4 C20 1.294(15) . ?
N4 C26 1.412(16) . ?
N5 C32 1.321(15) . ?
N5 C28 1.347(15) . ?
N6 C33 1.263(15) . ?
N6 C34 1.414(16) . ?
C1 C2 1.538(19) . ?
C2 C3 1.365(17) . ?
C3 C4 1.392(18) . ?
C3 H3 0.9300 . ?
C4 C5 1.370(17) . ?
C4 H4 0.9300 . ?
C5 C6 1.404(17) . ?
C5 H5 0.9300 . ?
C6 C7 1.448(18) . ?
C8 C13 1.373(17) . ?
C8 C9 1.391(17) . ?
C9 C10 1.339(18) . ?
C9 H9 0.9300 . ?
C10 C11 1.343(19) . ?
C10 H10 0.9300 . ?
C11 C12 1.387(17) . ?
C11 H11 0.9300 . ?
C12 C13 1.415(16) . ?
C12 H12 0.9300 . ?
C14 C15 1.518(19) . ?
C15 C16 1.386(17) . ?
C16 C17 1.343(17) . ?
C16 H16 0.9300 . ?
C17 C18 1.399(17) . ?
C17 H17 0.9300 . ?
C18 C19 1.385(17) . ?
C18 H18 0.9300 . ?
C19 C20 1.434(17) . ?
C21 C26 1.347(17) . ?
C21 C22 1.373(18) . ?
C22 C23 1.436(18) . ?
C22 H22 0.9300 . ?
C23 C24 1.391(18) . ?
C23 H23 0.9300 . ?
C24 C25 1.343(17) . ?
C24 H24 0.9300 . ?
C25 C26 1.440(19) . ?
C25 H25 0.9300 . ?
C27 C28 1.486(19) . ?
C28 C29 1.368(17) . ?
C29 C30 1.402(18) . ?
C29 H29 0.9300 . ?
C30 C31 1.364(17) . ?
C30 H30 0.9300 . ?
C31 C32 1.446(18) . ?
C31 H31 0.9300 . ?
C32 C33 1.478(17) . ?
C34 C39 1.355(19) . ?
C34 C35 1.378(17) . ?
C35 C36 1.430(17) . ?
C35 H35 0.9300 . ?
C36 C37 1.400(19) . ?
C36 H36 0.9300 . ?
C37 C38 1.358(18) . ?
C37 H37 0.9300 . ?
C38 C39 1.413(19) . ?
C38 H38 0.9300 . ?
O9 C41 1.44(2) . ?
O9 H9A 0.8200 . ?
C40 C41 1.44(2) . ?
C40 H40A 0.9600 . ?
C40 H40B 0.9600 . ?
C40 H40C 0.9600 . ?
C41 H41A 0.9700 . ?
C41 H41B 0.9700 . ?
O10 H10A 1.00(2) . ?
O10 H10B 0.99(2) . ?

loop_
_geom_hbond_atom_site_label_D
_geom_hbond_atom_site_label_H
_geom_hbond_atom_site_label_A
_geom_hbond_distance_DH
_geom_hbond_distance_HA
_geom_hbond_distance_DA
_geom_hbond_angle_DHA
_geom_hbond_site_symmetry_A
O7 H7A O4 0.98(2) 1.74(3) 2.706(13) 168(12) 2_666
O7 H7B O6 0.99(2) 2.12(7) 2.880(14) 133(8) .
O8 H8A N5 0.98(2) 2.53(7) 3.390(14) 146(10) .
O8 H8A S3 0.98(2) 2.73(8) 3.271(10) 116(6) .
O8 H8A S1 0.98(2) 2.88(9) 3.627(10) 134(9) 2_656
O8 H8B O2 0.97(2) 1.78(6) 2.663(13) 150(10) 2_556
O9 H9A O4 0.82 2.27 2.788(15) 121.9 .
O10 H10A O6 1.00(2) 2.07(16) 2.689(18) 118(13) .
O10 H10B O6 0.99(2) 2.33(19) 2.950(18) 120(16) 2_655

loop_
_geom_torsion_atom_site_label_1
_geom_torsion_atom_site_label_2
_geom_torsion_atom_site_label_3
_geom_torsion_atom_site_label_4
_geom_torsion
_geom_torsion_site_symmetry_1
_geom_torsion_site_symmetry_2
_geom_torsion_site_symmetry_3
_geom_torsion_site_symmetry_4
_geom_torsion_publ_flag
O5 Gd1 O1 C1 92.4(12) . . . . ?
O3 Gd1 O1 C1 -78.6(12) . . . . ?
O8 Gd1 O1 C1 65.5(12) . . . . ?
O7 Gd1 O1 C1 -151.8(11) . . . . ?
N3 Gd1 O1 C1 -142.3(12) . . . . ?
N1 Gd1 O1 C1 -7.3(11) . . . . ?
N2 Gd1 O1 C1 -10.6(13) . . . . ?
N4 Gd1 O1 C1 153.2(12) . . . . ?
O5 Gd1 O3 C14 124.1(10) . . . . ?
O1 Gd1 O3 C14 -65.2(10) . . . . ?
O8 Gd1 O3 C14 -130.1(9) . . . . ?
O7 Gd1 O3 C14 77.6(10) . . . . ?
N3 Gd1 O3 C14 4.6(9) . . . . ?
N1 Gd1 O3 C14 -128.4(10) . . . . ?
N2 Gd1 O3 C14 166.7(10) . . . . ?
N4 Gd1 O3 C14 7.4(11) . . . . ?
O1 Gd1 O5 C27 138(2) . . . . ?
O3 Gd1 O5 C27 -55(3) . . . . ?
O8 Gd1 O5 C27 168(2) . . . . ?
O7 Gd1 O5 C27 -5(2) . . . . ?
N3 Gd1 O5 C27 37(3) . . . . ?
N1 Gd1 O5 C27 -145(2) . . . . ?
N2 Gd1 O5 C27 -97(2) . . . . ?
N4 Gd1 O5 C27 79(2) . . . . ?
O5 Gd1 N1 C2 -125.8(10) . . . . ?
O1 Gd1 N1 C2 3.2(9) . . . . ?
O3 Gd1 N1 C2 100.8(10) . . . . ?
O8 Gd1 N1 C2 -80.4(10) . . . . ?
O7 Gd1 N1 C2 146.5(9) . . . . ?
N3 Gd1 N1 C2 52.4(11) . . . . ?
N2 Gd1 N1 C2 -179.9(11) . . . . ?
N4 Gd1 N1 C2 -24.9(12) . . . . ?
O5 Gd1 N1 C6 50.6(12) . . . . ?
O1 Gd1 N1 C6 179.6(12) . . . . ?
O3 Gd1 N1 C6 -82.8(11) . . . . ?
O8 Gd1 N1 C6 96.0(11) . . . . ?
O7 Gd1 N1 C6 -37.1(14) . . . . ?
N3 Gd1 N1 C6 -131.2(10) . . . . ?
N2 Gd1 N1 C6 -3.4(10) . . . . ?
N4 Gd1 N1 C6 151.5(10) . . . . ?
O5 Gd1 N2 C7 -131.0(11) . . . . ?
O1 Gd1 N2 C7 2.3(12) . . . . ?
O3 Gd1 N2 C7 78.3(11) . . . . ?
O8 Gd1 N2 C7 -67.8(11) . . . . ?
O7 Gd1 N2 C7 159.3(11) . . . . ?
N3 Gd1 N2 C7 101.1(11) . . . . ?
N1 Gd1 N2 C7 -1.2(10) . . . . ?
N4 Gd1 N2 C7 -140.7(10) . . . . ?
O5 Gd1 N2 C13 56.7(13) . . . . ?
O1 Gd1 N2 C13 -170.0(12) . . . . ?
O3 Gd1 N2 C13 -94.0(13) . . . . ?
O8 Gd1 N2 C13 119.9(13) . . . . ?
O7 Gd1 N2 C13 -13.0(13) . . . . ?
N3 Gd1 N2 C13 -71.2(14) . . . . ?
N1 Gd1 N2 C13 -173.5(14) . . . . ?
N4 Gd1 N2 C13 47.0(17) . . . . ?
O5 Gd1 N3 C19 46.3(11) . . . . ?
O1 Gd1 N3 C19 -85.7(10) . . . . ?
O3 Gd1 N3 C19 176.2(10) . . . . ?
O8 Gd1 N3 C19 -44.3(11) . . . . ?
O7 Gd1 N3 C19 88.1(10) . . . . ?
N1 Gd1 N3 C19 -131.6(9) . . . . ?
N2 Gd1 N3 C19 152.1(9) . . . . ?
N4 Gd1 N3 C19 -1.2(9) . . . . ?
O5 Gd1 N3 C15 -131.0(8) . . . . ?
O1 Gd1 N3 C15 97.1(9) . . . . ?
O3 Gd1 N3 C15 -1.0(8) . . . . ?
O8 Gd1 N3 C15 138.4(8) . . . . ?
O7 Gd1 N3 C15 -89.2(9) . . . . ?
N1 Gd1 N3 C15 51.1(9) . . . . ?
N2 Gd1 N3 C15 -25.2(10) . . . . ?
N4 Gd1 N3 C15 -178.5(10) . . . . ?
O5 Gd1 N4 C20 -149.2(10) . . . . ?
O1 Gd1 N4 C20 70.5(9) . . . . ?
O3 Gd1 N4 C20 -8.2(10) . . . . ?
O8 Gd1 N4 C20 146.7(9) . . . . ?
O7 Gd1 N4 C20 -78.4(9) . . . . ?
N3 Gd1 N4 C20 -5.4(8) . . . . ?
N1 Gd1 N4 C20 96.3(10) . . . . ?
N2 Gd1 N4 C20 -139.6(9) . . . . ?
O5 Gd1 N4 C26 48.4(11) . . . . ?
O1 Gd1 N4 C26 -91.9(11) . . . . ?
O3 Gd1 N4 C26 -170.6(10) . . . . ?
O8 Gd1 N4 C26 -15.7(11) . . . . ?
O7 Gd1 N4 C26 119.2(11) . . . . ?
N3 Gd1 N4 C26 -167.8(12) . . . . ?
N1 Gd1 N4 C26 -66.1(12) . . . . ?
N2 Gd1 N4 C26 57.9(14) . . . . ?
Gd1 O1 C1 O2 -176.6(10) . . . . ?
Gd1 O1 C1 C2 9.5(19) . . . . ?
C6 N1 C2 C3 -3(2) . . . . ?
Gd1 N1 C2 C3 173.9(12) . . . . ?
C6 N1 C2 C1 -176.9(13) . . . . ?
Gd1 N1 C2 C1 -0.4(16) . . . . ?
O2 C1 C2 N1 -179.2(13) . . . . ?
O1 C1 C2 N1 -5(2) . . . . ?
O2 C1 C2 C3 6(2) . . . . ?
O1 C1 C2 C3 -179.6(13) . . . . ?
N1 C2 C3 C4 3(2) . . . . ?
C1 C2 C3 C4 177.0(13) . . . . ?
C2 C3 C4 C5 -2(2) . . . . ?
C3 C4 C5 C6 1(2) . . . . ?
C2 N1 C6 C5 1(2) . . . . ?
Gd1 N1 C6 C5 -175.1(9) . . . . ?
C2 N1 C6 C7 -176.3(13) . . . . ?
Gd1 N1 C6 C7 7.4(18) . . . . ?
C4 C5 C6 N1 0(2) . . . . ?
C4 C5 C6 C7 177.0(15) . . . . ?
C13 N2 C7 C6 179.6(13) . . . . ?
Gd1 N2 C7 C6 5.3(18) . . . . ?
C13 N2 C7 S1 -2.8(16) . . . . ?
Gd1 N2 C7 S1 -177.2(6) . . . . ?
N1 C6 C7 N2 -8(2) . . . . ?
C5 C6 C7 N2 174.5(13) . . . . ?
N1 C6 C7 S1 174.3(11) . . . . ?
C5 C6 C7 S1 -3(2) . . . . ?
C8 S1 C7 N2 1.7(13) . . . . ?
C8 S1 C7 C6 179.2(13) . . . . ?
C7 S1 C8 C13 0.1(12) . . . . ?
C7 S1 C8 C9 179.7(15) . . . . ?
C13 C8 C9 C10 -1(2) . . . . ?
S1 C8 C9 C10 179.2(12) . . . . ?
C8 C9 C10 C11 -2(3) . . . . ?
C9 C10 C11 C12 5(3) . . . . ?
C10 C11 C12 C13 -4(2) . . . . ?
C9 C8 C13 C12 2(2) . . . . ?
S1 C8 C13 C12 -178.7(11) . . . . ?
C9 C8 C13 N2 178.6(13) . . . . ?
S1 C8 C13 N2 -1.8(18) . . . . ?
C11 C12 C13 C8 1(2) . . . . ?
C11 C12 C13 N2 -175.6(14) . . . . ?
C7 N2 C13 C8 2.8(18) . . . . ?
Gd1 N2 C13 C8 175.9(10) . . . . ?
C7 N2 C13 C12 179.4(14) . . . . ?
Gd1 N2 C13 C12 -7(2) . . . . ?
Gd1 O3 C14 O4 172.5(10) . . . . ?
Gd1 O3 C14 C15 -7.1(16) . . . . ?
C19 N3 C15 C16 1.4(19) . . . . ?
Gd1 N3 C15 C16 178.8(10) . . . . ?
C19 N3 C15 C14 -179.1(11) . . . . ?
Gd1 N3 C15 C14 -1.7(14) . . . . ?
O4 C14 C15 N3 -174.4(12) . . . . ?
O3 C14 C15 N3 5.3(17) . . . . ?
O4 C14 C15 C16 5(2) . . . . ?
O3 C14 C15 C16 -175.2(12) . . . . ?
N3 C15 C16 C17 0(2) . . . . ?
C14 C15 C16 C17 -179.3(12) . . . . ?
C15 C16 C17 C18 0(2) . . . . ?
C16 C17 C18 C19 -1(2) . . . . ?
C15 N3 C19 C18 -3.0(19) . . . . ?
Gd1 N3 C19 C18 179.8(9) . . . . ?
C15 N3 C19 C20 -175.7(11) . . . . ?
Gd1 N3 C19 C20 7.1(16) . . . . ?
C17 C18 C19 N3 3(2) . . . . ?
C17 C18 C19 C20 175.3(13) . . . . ?
C26 N4 C20 C19 178.1(11) . . . . ?
Gd1 N4 C20 C19 11.6(16) . . . . ?
C26 N4 C20 S2 -4.5(14) . . . . ?
Gd1 N4 C20 S2 -171.0(5) . . . . ?
N3 C19 C20 N4 -13(2) . . . . ?
C18 C19 C20 N4 174.7(12) . . . . ?
N3 C19 C20 S2 170.0(9) . . . . ?
C18 C19 C20 S2 -2.6(19) . . . . ?
C21 S2 C20 N4 3.4(11) . . . . ?
C21 S2 C20 C19 -179.3(12) . . . . ?
C20 S2 C21 C26 -1.0(10) . . . . ?
C20 S2 C21 C22 175.7(12) . . . . ?
C26 C21 C22 C23 -3(2) . . . . ?
S2 C21 C22 C23 -179.2(10) . . . . ?
C21 C22 C23 C24 0(2) . . . . ?
C22 C23 C24 C25 2(2) . . . . ?
C23 C24 C25 C26 0(2) . . . . ?
C22 C21 C26 N4 -177.9(12) . . . . ?
S2 C21 C26 N4 -1.2(15) . . . . ?
C22 C21 C26 C25 5(2) . . . . ?
S2 C21 C26 C25 -178.6(9) . . . . ?
C20 N4 C26 C21 3.6(16) . . . . ?
Gd1 N4 C26 C21 167.0(9) . . . . ?
C20 N4 C26 C25 -179.2(13) . . . . ?
Gd1 N4 C26 C25 -15.9(19) . . . . ?
C24 C25 C26 C21 -3(2) . . . . ?
C24 C25 C26 N4 179.8(12) . . . . ?
Gd1 O5 C27 O6 0(4) . . . . ?
Gd1 O5 C27 C28 176.3(15) . . . . ?
C32 N5 C28 C29 2(2) . . . . ?
C32 N5 C28 C27 178.7(13) . . . . ?
O5 C27 C28 N5 24(2) . . . . ?
O6 C27 C28 N5 -158.6(13) . . . . ?
O5 C27 C28 C29 -159.2(14) . . . . ?
O6 C27 C28 C29 18(2) . . . . ?
N5 C28 C29 C30 -3(2) . . . . ?
C27 C28 C29 C30 -179.3(14) . . . . ?
C28 C29 C30 C31 3(2) . . . . ?
C29 C30 C31 C32 -1(2) . . . . ?
C28 N5 C32 C31 -1(2) . . . . ?
C28 N5 C32 C33 -179.4(12) . . . . ?
C30 C31 C32 N5 0(2) . . . . ?
C30 C31 C32 C33 178.6(13) . . . . ?
C34 N6 C33 C32 178.7(12) . . . . ?
C34 N6 C33 S3 2.1(16) . . . . ?
N5 C32 C33 N6 -178.7(14) . . . . ?
C31 C32 C33 N6 3(2) . . . . ?
N5 C32 C33 S3 -2.0(17) . . . . ?
C31 C32 C33 S3 179.2(10) . . . . ?
C39 S3 C33 N6 -0.9(13) . . . . ?
C39 S3 C33 C32 -177.9(11) . . . . ?
C33 N6 C34 C39 -2.5(19) . . . . ?
C33 N6 C34 C35 -179.7(14) . . . . ?
C39 C34 C35 C36 2(2) . . . . ?
N6 C34 C35 C36 178.7(13) . . . . ?
C34 C35 C36 C37 -1(2) . . . . ?
C35 C36 C37 C38 0(3) . . . . ?
C36 C37 C38 C39 0(3) . . . . ?
C35 C34 C39 C38 -2(3) . . . . ?
N6 C34 C39 C38 -179.0(14) . . . . ?
C35 C34 C39 S3 179.1(11) . . . . ?
N6 C34 C39 S3 1.9(18) . . . . ?
C37 C38 C39 C34 1(3) . . . . ?
C37 C38 C39 S3 -179.9(13) . . . . ?
C33 S3 C39 C34 -0.6(13) . . . . ?
C33 S3 C39 C38 -179.7(16) . . . . ?
